data_7053819
loop_
_publ_author_name
'Johnston, Karen A.'
'McNab, Hamish'

_publ_section_title
;
 Synthesis and properties of
 5,6-dihydrodipyrrolo[1,2-d;2&#x2032;,1&#x2032;-g][1,4]diazepin-11-one
;
_journal_issue 8
_journal_name_full 'New Journal of Chemistry'
_journal_page_first 1703
_journal_paper_doi 10.1039/b906802n
_journal_volume 33
_journal_year 2009
_chemical_compound_source 'Karen Johnston'
_chemical_formula_moiety 'C10 H8 N2 O'
_chemical_formula_sum 'C10 H8 N2 O'
_chemical_formula_weight 172.18
_chemical_name_systematic
;
?
;
_space_group_IT_number 2
_symmetry_cell_setting triclinic
_symmetry_space_group_name_Hall '-P 1'
_symmetry_space_group_name_H-M 'P -1'
_atom_sites_solution_hydrogens geom
_atom_sites_solution_primary direct
_atom_sites_solution_secondary difmap
_audit_creation_method SHELXL-97
_cell_angle_alpha 102.228(2)
_cell_angle_beta 93.332(2)
_cell_angle_gamma 99.815(2)
_cell_formula_units_Z 4
_cell_length_a 7.6509(2)
_cell_length_b 9.1569(3)
_cell_length_c 12.0975(4)
_cell_measurement_temperature 150(2)
_cell_volume 812.26(4)
_computing_molecular_graphics Shelxp
_computing_publication_material 'Platon, encifer'
_computing_structure_refinement 'SHELXL-97 (Sheldrick, 1997)'
_computing_structure_solution 'Shelxs Sheldrick'
_diffrn_ambient_temperature 150(2)
_diffrn_measured_fraction_theta_full 0.998
_diffrn_measured_fraction_theta_max 0.922
_diffrn_measurement_device_type 'Bruker Smart Apex CCD'
_diffrn_measurement_method 'Omega Scans'
_diffrn_radiation_monochromator graphite
_diffrn_radiation_source 'fine-focus sealed tube'
_diffrn_radiation_type MoK\a
_diffrn_radiation_wavelength 0.71073
_diffrn_reflns_av_R_equivalents 0.0416
_diffrn_reflns_av_sigmaI/netI 0.0579
_diffrn_reflns_limit_h_max 10
_diffrn_reflns_limit_h_min -10
_diffrn_reflns_limit_k_max 12
_diffrn_reflns_limit_k_min -12
_diffrn_reflns_limit_l_max 17
_diffrn_reflns_limit_l_min -16
_diffrn_reflns_number 11866
_diffrn_reflns_theta_full 27.51
_diffrn_reflns_theta_max 30.53
_diffrn_reflns_theta_min 1.73
_exptl_absorpt_coefficient_mu 0.094
_exptl_absorpt_correction_T_max 0.9849
_exptl_absorpt_correction_T_min 0.8167
_exptl_absorpt_correction_type multi-scan
_exptl_absorpt_process_details 'SADABS 2007/2'
_exptl_crystal_colour orange
_exptl_crystal_density_diffrn 1.408
_exptl_crystal_density_method 'not measured'
_exptl_crystal_description block
_exptl_crystal_F_000 360
_exptl_crystal_recrystallization_method 'Evaporation of Chloroform/Toluene Solution'
_exptl_crystal_size_max 0.28
_exptl_crystal_size_mid 0.25
_exptl_crystal_size_min 0.13
_refine_diff_density_max 0.281
_refine_diff_density_min -0.220
_refine_diff_density_rms 0.049
_refine_ls_extinction_method none
_refine_ls_goodness_of_fit_ref 1.026
_refine_ls_hydrogen_treatment constr
_refine_ls_matrix_type full
_refine_ls_number_parameters 235
_refine_ls_number_reflns 4583
_refine_ls_number_restraints 0
_refine_ls_restrained_S_all 1.026
_refine_ls_R_factor_all 0.0962
_refine_ls_R_factor_gt 0.0597
_refine_ls_shift/su_max 0.000
_refine_ls_shift/su_mean 0.000
_refine_ls_structure_factor_coef Fsqd
_refine_ls_weighting_details 'calc w=1/[\s^2^(Fo^2^)+(0.0520P)^2^+0.2206P] where P=(Fo^2^+2Fc^2^)/3'
_refine_ls_weighting_scheme calc
_refine_ls_wR_factor_gt 0.1247
_refine_ls_wR_factor_ref 0.1396
_reflns_number_gt 3122
_reflns_number_total 4583
_reflns_threshold_expression >2sigma(I)
_cod_data_source_file b906802nsup1.cif
_cod_data_source_block hm7004
_cod_database_code 7053819

loop_
_symmetry_equiv_pos_as_xyz
'x, y, z'
'-x, -y, -z'

loop_
_atom_site_label
_atom_site_type_symbol
_atom_site_fract_x
_atom_site_fract_y
_atom_site_fract_z
_atom_site_U_iso_or_equiv
_atom_site_adp_type
_atom_site_occupancy
_atom_site_symmetry_multiplicity
_atom_site_calc_flag
_atom_site_refinement_flags
C1A C 0.5609(3) 0.2026(2) 1.15433(16) 0.0325(4) Uani 1 1 d .
H1A H 0.4890 0.1043 1.1283 0.039 Uiso 1 1 calc R
C2A C 0.6300(3) 0.2710(2) 1.26687(16) 0.0385(5) Uani 1 1 d .
H2A H 0.6134 0.2275 1.3310 0.046 Uiso 1 1 calc R
C3A C 0.7261(3) 0.4124(2) 1.26745(15) 0.0351(4) Uani 1 1 d .
H3A H 0.7865 0.4845 1.3325 0.042 Uiso 1 1 calc R
N4A N 0.7201(2) 0.43156(16) 1.15964(12) 0.0273(3) Uani 1 1 d .
C5A C 0.7899(3) 0.57170(19) 1.12657(15) 0.0305(4) Uani 1 1 d .
H5A1 H 0.7162 0.6488 1.1530 0.037 Uiso 1 1 calc R
H5A2 H 0.9133 0.6118 1.1623 0.037 Uiso 1 1 calc R
N6A N 0.78827(19) 0.54302(16) 1.00435(12) 0.0267(3) Uani 1 1 d .
C7A C 0.8722(3) 0.6414(2) 0.94607(17) 0.0346(4) Uani 1 1 d .
H7A H 0.9519 0.7342 0.9786 0.041 Uiso 1 1 calc R
C8A C 0.8223(3) 0.5838(2) 0.83231(17) 0.0379(5) Uani 1 1 d .
H8A H 0.8613 0.6295 0.7723 0.045 Uiso 1 1 calc R
C9A C 0.7039(3) 0.4460(2) 0.82042(16) 0.0326(4) Uani 1 1 d .
H9A H 0.6487 0.3808 0.7509 0.039 Uiso 1 1 calc R
C10A C 0.6818(2) 0.42180(19) 0.92809(14) 0.0254(4) Uani 1 1 d .
O11A O 0.48429(17) 0.18748(14) 0.90319(11) 0.0332(3) Uani 1 1 d .
C11A C 0.5851(2) 0.29549(19) 0.96794(14) 0.0251(4) Uani 1 1 d .
C12A C 0.6162(2) 0.30401(19) 1.08847(14) 0.0257(4) Uani 1 1 d .
C1B C 0.1940(3) 0.9455(2) 0.22976(16) 0.0331(4) Uani 1 1 d .
H1B H 0.3163 0.9376 0.2304 0.040 Uiso 1 1 calc R
C2B C 0.0983(3) 1.0018(2) 0.15117(16) 0.0358(4) Uani 1 1 d .
H2B H 0.1438 1.0390 0.0889 0.043 Uiso 1 1 calc R
C3B C -0.0741(3) 0.9934(2) 0.18056(15) 0.0340(4) Uani 1 1 d .
H3B H -0.1680 1.0250 0.1425 0.041 Uiso 1 1 calc R
N4B N -0.08626(19) 0.93216(17) 0.27311(12) 0.0284(3) Uani 1 1 d .
C5B C -0.2384(2) 0.9215(2) 0.33916(14) 0.0309(4) Uani 1 1 d .
H5B1 H -0.2447 1.0233 0.3852 0.037 Uiso 1 1 calc R
H5B2 H -0.3497 0.8836 0.2877 0.037 Uiso 1 1 calc R
N6B N -0.2199(2) 0.81811(18) 0.41306(12) 0.0300(3) Uani 1 1 d .
C7B C -0.3501(3) 0.7578(2) 0.47022(16) 0.0385(5) Uani 1 1 d .
H7B H -0.4722 0.7650 0.4611 0.046 Uiso 1 1 calc R
C8B C -0.2760(3) 0.6844(3) 0.54373(16) 0.0408(5) Uani 1 1 d .
H8B H -0.3378 0.6306 0.5933 0.049 Uiso 1 1 calc R
C9B C -0.0925(3) 0.7032(2) 0.53223(15) 0.0352(4) Uani 1 1 d .
H9B H -0.0073 0.6648 0.5727 0.042 Uiso 1 1 calc R
C10B C -0.0586(2) 0.7874(2) 0.45165(14) 0.0293(4) Uani 1 1 d .
O11B O 0.24861(17) 0.80879(16) 0.43368(11) 0.0366(3) Uani 1 1 d .
C11B C 0.1023(2) 0.8325(2) 0.40009(14) 0.0291(4) Uani 1 1 d .
C12B C 0.0791(2) 0.90367(19) 0.30594(14) 0.0270(4) Uani 1 1 d .

loop_
_atom_site_aniso_label
_atom_site_aniso_U_11
_atom_site_aniso_U_22
_atom_site_aniso_U_33
_atom_site_aniso_U_23
_atom_site_aniso_U_13
_atom_site_aniso_U_12
C1A 0.0291(10) 0.0316(9) 0.0402(10) 0.0121(8) 0.0103(8) 0.0078(8)
C2A 0.0432(12) 0.0488(12) 0.0333(10) 0.0191(9) 0.0124(9) 0.0204(10)
C3A 0.0405(11) 0.0419(11) 0.0253(9) 0.0061(8) 0.0017(8) 0.0168(9)
N4A 0.0281(8) 0.0283(8) 0.0250(7) 0.0046(6) -0.0010(6) 0.0067(6)
C5A 0.0336(10) 0.0234(8) 0.0312(9) 0.0029(7) -0.0045(7) 0.0027(8)
N6A 0.0248(8) 0.0235(7) 0.0307(8) 0.0059(6) -0.0004(6) 0.0027(6)
C7A 0.0295(10) 0.0267(9) 0.0487(12) 0.0142(8) 0.0029(8) 0.0019(8)
C8A 0.0382(11) 0.0407(11) 0.0409(11) 0.0190(9) 0.0115(9) 0.0096(9)
C9A 0.0330(10) 0.0361(10) 0.0301(9) 0.0080(8) 0.0039(7) 0.0088(8)
C10A 0.0225(9) 0.0253(8) 0.0272(8) 0.0039(7) -0.0007(7) 0.0048(7)
O11A 0.0298(7) 0.0289(7) 0.0353(7) 0.0015(5) -0.0029(5) -0.0005(6)
C11A 0.0205(8) 0.0235(8) 0.0303(9) 0.0031(7) 0.0014(7) 0.0053(7)
C12A 0.0216(8) 0.0262(8) 0.0295(9) 0.0061(7) 0.0028(7) 0.0055(7)
C1B 0.0267(10) 0.0325(10) 0.0375(10) 0.0049(8) -0.0002(8) 0.0029(8)
C2B 0.0362(11) 0.0364(10) 0.0361(10) 0.0114(8) 0.0055(8) 0.0059(9)
C3B 0.0380(11) 0.0320(10) 0.0319(10) 0.0075(8) -0.0032(8) 0.0084(8)
N4B 0.0251(8) 0.0303(8) 0.0275(7) 0.0015(6) -0.0013(6) 0.0070(6)
C5B 0.0244(9) 0.0407(10) 0.0267(9) 0.0017(8) -0.0023(7) 0.0129(8)
N6B 0.0229(8) 0.0414(9) 0.0251(7) 0.0039(6) -0.0005(6) 0.0100(7)
C7B 0.0239(10) 0.0576(13) 0.0327(10) 0.0062(9) 0.0033(8) 0.0084(9)
C8B 0.0344(11) 0.0602(13) 0.0295(10) 0.0133(9) 0.0070(8) 0.0083(10)
C9B 0.0315(10) 0.0474(11) 0.0277(9) 0.0077(8) 0.0001(8) 0.0117(9)
C10B 0.0238(9) 0.0372(10) 0.0250(8) 0.0011(7) -0.0024(7) 0.0094(8)
O11B 0.0244(7) 0.0524(8) 0.0335(7) 0.0071(6) -0.0017(5) 0.0133(6)
C11B 0.0252(9) 0.0319(9) 0.0267(9) -0.0014(7) -0.0023(7) 0.0071(7)
C12B 0.0220(9) 0.0276(9) 0.0285(9) 0.0005(7) -0.0018(7) 0.0049(7)

loop_
_atom_type_symbol
_atom_type_description
_atom_type_scat_dispersion_real
_atom_type_scat_dispersion_imag
_atom_type_scat_source
C C 0.0033 0.0016 'International Tables Vol C Tables 4.2.6.8 and 6.1.1.4'
H H 0.0000 0.0000 'International Tables Vol C Tables 4.2.6.8 and 6.1.1.4'
N N 0.0061 0.0033 'International Tables Vol C Tables 4.2.6.8 and 6.1.1.4'
O O 0.0106 0.0060 'International Tables Vol C Tables 4.2.6.8 and 6.1.1.4'

loop_
_geom_angle_atom_site_label_1
_geom_angle_atom_site_label_2
_geom_angle_atom_site_label_3
_geom_angle
C12A C1A C2A 107.48(17)
C12A C1A H1A 126.3
C2A C1A H1A 126.3
C3A C2A C1A 107.54(17)
C3A C2A H2A 126.2
C1A C2A H2A 126.2
N4A C3A C2A 108.37(17)
N4A C3A H3A 125.8
C2A C3A H3A 125.8
C3A N4A C12A 109.24(16)
C3A N4A C5A 125.05(15)
C12A N4A C5A 125.17(14)
N6A C5A N4A 109.52(14)
N6A C5A H5A1 109.8
N4A C5A H5A1 109.8
N6A C5A H5A2 109.8
N4A C5A H5A2 109.8
H5A1 C5A H5A2 108.2
C7A N6A C10A 109.07(15)
C7A N6A C5A 125.01(15)
C10A N6A C5A 125.34(15)
N6A C7A C8A 108.34(17)
N6A C7A H7A 125.8
C8A C7A H7A 125.8
C7A C8A C9A 107.80(17)
C7A C8A H8A 126.1
C9A C8A H8A 126.1
C10A C9A C8A 107.60(17)
C10A C9A H9A 126.2
C8A C9A H9A 126.2
C9A C10A N6A 107.17(16)
C9A C10A C11A 132.38(16)
N6A C10A C11A 120.25(15)
O11A C11A C12A 122.37(16)
O11A C11A C10A 122.27(16)
C12A C11A C10A 115.36(15)
C1A C12A N4A 107.35(16)
C1A C12A C11A 131.91(17)
N4A C12A C11A 120.73(15)
C12B C1B C2B 107.72(17)
C12B C1B H1B 126.1
C2B C1B H1B 126.1
C3B C2B C1B 107.55(18)
C3B C2B H2B 126.2
C1B C2B H2B 126.2
N4B C3B C2B 108.24(17)
N4B C3B H3B 125.9
C2B C3B H3B 125.9
C3B N4B C12B 109.22(16)
C3B N4B C5B 125.56(15)
C12B N4B C5B 124.48(15)
N6B C5B N4B 109.13(14)
N6B C5B H5B1 109.9
N4B C5B H5B1 109.9
N6B C5B H5B2 109.9
N4B C5B H5B2 109.9
H5B1 C5B H5B2 108.3
C7B N6B C10B 108.93(16)
C7B N6B C5B 125.61(16)
C10B N6B C5B 124.57(15)
N6B C7B C8B 108.60(17)
N6B C7B H7B 125.7
C8B C7B H7B 125.7
C7B C8B C9B 107.47(18)
C7B C8B H8B 126.3
C9B C8B H8B 126.3
C10B C9B C8B 107.52(17)
C10B C9B H9B 126.2
C8B C9B H9B 126.2
C9B C10B N6B 107.45(16)
C9B C10B C11B 131.94(17)
N6B C10B C11B 120.39(16)
O11B C11B C12B 122.68(17)
O11B C11B C10B 121.94(17)
C12B C11B C10B 115.37(16)
C1B C12B N4B 107.27(16)
C1B C12B C11B 131.76(17)
N4B C12B C11B 120.83(16)

loop_
_geom_bond_atom_site_label_1
_geom_bond_atom_site_label_2
_geom_bond_distance
C1A C12A 1.376(2)
C1A C2A 1.403(3)
C1A H1A 0.9500
C2A C3A 1.374(3)
C2A H2A 0.9500
C3A N4A 1.351(2)
C3A H3A 0.9500
N4A C12A 1.384(2)
N4A C5A 1.449(2)
C5A N6A 1.445(2)
C5A H5A1 0.9900
C5A H5A2 0.9900
N6A C7A 1.358(2)
N6A C10A 1.385(2)
C7A C8A 1.371(3)
C7A H7A 0.9500
C8A C9A 1.397(3)
C8A H8A 0.9500
C9A C10A 1.382(2)
C9A H9A 0.9500
C10A C11A 1.450(2)
O11A C11A 1.236(2)
C11A C12A 1.447(2)
C1B C12B 1.378(3)
C1B C2B 1.400(3)
C1B H1B 0.9500
C2B C3B 1.380(3)
C2B H2B 0.9500
C3B N4B 1.355(2)
C3B H3B 0.9500
N4B C12B 1.387(2)
N4B C5B 1.451(2)
C5B N6B 1.451(2)
C5B H5B1 0.9900
C5B H5B2 0.9900
N6B C7B 1.352(2)
N6B C10B 1.388(2)
C7B C8B 1.374(3)
C7B H7B 0.9500
C8B C9B 1.404(3)
C8B H8B 0.9500
C9B C10B 1.375(3)
C9B H9B 0.9500
C10B C11B 1.449(3)
O11B C11B 1.238(2)
C11B C12B 1.444(3)
